data_7221669
loop_
_publ_author_name
'Sudhapriya, Narayanasamy'
'Avanashiappan, Nandakumar'
'Arun, Y.'
'Paramasivan Thirumalai, Perumal'
'Balachandran, Chandrasekar'
'Nobuhiko, Emi'

_publ_section_title
;
 An Expedient Route to Highly Diversified
 [1,2,3]Triazolo[1,5-a][1,4]Benzodiazepines and their Evaluation for
 Antimicrobial, Antiproliferative and In Silico studies
;
_journal_name_full 'RSC Adv.'
_journal_paper_doi 10.1039/C5RA12497B
_journal_year 2015
_chemical_formula_moiety 'C29 H23 Cl N4'
_chemical_formula_sum 'C29 H23 Cl N4'
_chemical_formula_weight 462.96
_space_group_crystal_system monoclinic
_space_group_IT_number 14
_space_group_name_Hall '-P 2ybc'
_space_group_name_H-M_alt 'P 1 21/c 1'
_symmetry_space_group_name_Hall '-P 2ybc'
_symmetry_space_group_name_H-M 'P 1 21/c 1'
_atom_sites_solution_hydrogens geom
_audit_creation_method SHELXL-2014/7
_audit_update_record
;
2014-11-29 deposited with the CCDC.
2015-07-27 downloaded from the CCDC.
;
_cell_angle_alpha 90
_cell_angle_beta 95.6340(10)
_cell_angle_gamma 90
_cell_formula_units_Z 4
_cell_length_a 10.5386(3)
_cell_length_b 9.5785(3)
_cell_length_c 23.4650(7)
_cell_measurement_reflns_used 5936
_cell_measurement_temperature 293(2)
_cell_measurement_theta_max 28.579
_cell_measurement_theta_min 1.744
_cell_volume 2357.21(12)
_computing_cell_refinement 'SAINT (Bruker, 2008)'
_computing_data_collection 'APEX2 (Bruker, 2008)'
_computing_data_reduction 'SAINT (Bruker, 2008)'
_computing_molecular_graphics 'PLATON (Spek, 2009)'
_computing_publication_material 'SHELXL-2014/7 (Sheldrick, 2014) and PLATON (Spek, 2009)'
_computing_structure_refinement 'SHELXL-2014/7 (Sheldrick, 2014)'
_computing_structure_solution 'SHELXL-2014/7 (Sheldrick, 2014)'
_diffrn_ambient_temperature 293(2)
_diffrn_measured_fraction_theta_full 1.000
_diffrn_measured_fraction_theta_max 0.986
_diffrn_measurement_device_type 'Bruker SMART APEXII area-detector'
_diffrn_measurement_method '\w and \f scans'
_diffrn_radiation_monochromator graphite
_diffrn_radiation_type MoK\a
_diffrn_radiation_wavelength 0.71073
_diffrn_reflns_av_R_equivalents 0.0199
_diffrn_reflns_av_unetI/netI 0.0202
_diffrn_reflns_laue_measured_fraction_full 1.000
_diffrn_reflns_laue_measured_fraction_max 0.986
_diffrn_reflns_limit_h_max 14
_diffrn_reflns_limit_h_min -14
_diffrn_reflns_limit_k_max 12
_diffrn_reflns_limit_k_min -10
_diffrn_reflns_limit_l_max 31
_diffrn_reflns_limit_l_min -27
_diffrn_reflns_number 22269
_diffrn_reflns_point_group_measured_fraction_full 1.000
_diffrn_reflns_point_group_measured_fraction_max 0.986
_diffrn_reflns_theta_full 25.242
_diffrn_reflns_theta_max 28.579
_diffrn_reflns_theta_min 1.744
_diffrn_source 'fine-focus sealed tube'
_exptl_absorpt_coefficient_mu 0.187
_exptl_absorpt_correction_T_max 0.746
_exptl_absorpt_correction_T_min 0.677
_exptl_absorpt_correction_type multi-scan
_exptl_absorpt_process_details '(<i>SADABS</i>; Bruker, 2008)'
_exptl_crystal_colour colorless
_exptl_crystal_density_diffrn 1.305
_exptl_crystal_description block
_exptl_crystal_F_000 968
_exptl_crystal_size_max 0.21
_exptl_crystal_size_mid 0.2
_exptl_crystal_size_min 0.17
_refine_diff_density_max 0.255
_refine_diff_density_min -0.279
_refine_diff_density_rms 0.034
_refine_ls_extinction_method none
_refine_ls_goodness_of_fit_ref 1.007
_refine_ls_hydrogen_treatment constr
_refine_ls_matrix_type full
_refine_ls_number_parameters 307
_refine_ls_number_reflns 5936
_refine_ls_number_restraints 0
_refine_ls_restrained_S_all 1.007
_refine_ls_R_factor_all 0.0562
_refine_ls_R_factor_gt 0.0394
_refine_ls_shift/su_max 0.001
_refine_ls_shift/su_mean 0.000
_refine_ls_structure_factor_coef Fsqd
_refine_ls_weighting_details 'w=1/[\s^2^(Fo^2^)+(0.0551P)^2^+0.5072P] where P=(Fo^2^+2Fc^2^)/3'
_refine_ls_weighting_scheme calc
_refine_ls_wR_factor_gt 0.1035
_refine_ls_wR_factor_ref 0.1146
_reflns_Friedel_coverage 0.000
_reflns_number_gt 4487
_reflns_number_total 5936
_reflns_threshold_expression 'I > 2\s(I)'
_cod_data_source_file c5ra12497b2.cif
_cod_data_source_block shelx
_cod_database_code 7221669
_shelx_shelxl_version_number 2014/7
_shelx_space_group_comment
;
The symmetry employed for this shelxl refinement is uniquely defined
by the following loop, which should always be used as a source of
symmetry information in preference to the above space-group names.
They are only intended as comments.
;

loop_
_space_group_symop_operation_xyz
'x, y, z'
'-x, y+1/2, -z+1/2'
'-x, -y, -z'
'x, -y-1/2, z-1/2'

loop_
_atom_site_label
_atom_site_type_symbol
_atom_site_fract_x
_atom_site_fract_y
_atom_site_fract_z
_atom_site_U_iso_or_equiv
_atom_site_adp_type
_atom_site_occupancy
_atom_site_site_symmetry_order
_atom_site_calc_flag
_atom_site_refinement_flags_posn
_atom_site_refinement_flags_adp
C1 C 0.24139(14) 0.26958(15) 0.00308(6) 0.0439(3) Uani 1 1 d . .
C2 C 0.27969(17) 0.36591(18) -0.03594(6) 0.0582(4) Uani 1 1 d . .
H2 H 0.2206 0.4238 -0.0563 0.070 Uiso 1 1 calc R U
C3 C 0.4076(2) 0.3737(2) -0.04387(8) 0.0733(5) Uani 1 1 d . .
H3 H 0.4352 0.4367 -0.0702 0.088 Uiso 1 1 calc R U
C4 C 0.4940(2) 0.2892(3) -0.01317(9) 0.0766(6) Uani 1 1 d . .
H4 H 0.5800 0.2958 -0.0186 0.092 Uiso 1 1 calc R U
C5 C 0.45460(16) 0.1944(2) 0.02567(7) 0.0639(4) Uani 1 1 d . .
H5 H 0.5145 0.1378 0.0462 0.077 Uiso 1 1 calc R U
C6 C 0.32643(14) 0.18223(16) 0.03464(6) 0.0464(3) Uani 1 1 d . .
C7 C 0.27991(15) 0.07086(15) 0.07339(6) 0.0470(3) Uani 1 1 d . .
H7A H 0.2110 0.0200 0.0522 0.056 Uiso 1 1 calc R U
H7B H 0.3489 0.0053 0.0830 0.056 Uiso 1 1 calc R U
C8 C 0.16745(14) 0.00845(13) 0.15405(6) 0.0442(3) Uani 1 1 d . .
H8A H 0.2222 -0.0731 0.1578 0.053 Uiso 1 1 calc R U
H8B H 0.0913 -0.0163 0.1295 0.053 Uiso 1 1 calc R U
C9 C 0.13065(13) 0.04918(13) 0.21220(6) 0.0406(3) Uani 1 1 d . .
C10 C 0.21926(15) 0.10643(17) 0.25313(6) 0.0515(4) Uani 1 1 d . .
H10 H 0.3039 0.1149 0.2455 0.062 Uiso 1 1 calc R U
C11 C 0.18321(19) 0.15096(19) 0.30512(7) 0.0656(5) Uani 1 1 d . .
H11 H 0.2434 0.1903 0.3321 0.079 Uiso 1 1 calc R U
C12 C 0.0587(2) 0.1374(2) 0.31733(7) 0.0684(5) Uani 1 1 d . .
H12 H 0.0343 0.1685 0.3522 0.082 Uiso 1 1 calc R U
C13 C -0.02902(18) 0.0779(2) 0.27768(8) 0.0711(5) Uani 1 1 d . .
H13 H -0.1129 0.0668 0.2860 0.085 Uiso 1 1 calc R U
C14 C 0.00639(15) 0.03432(19) 0.22554(7) 0.0577(4) Uani 1 1 d . .
H14 H -0.0541 -0.0057 0.1989 0.069 Uiso 1 1 calc R U
C15 C 0.15578(12) 0.24955(12) 0.11976(5) 0.0327(2) Uani 1 1 d . .
H15 H 0.1012 0.2492 0.1512 0.039 Uiso 1 1 calc R U
C16 C 0.23821(11) 0.38088(12) 0.12811(5) 0.0326(2) Uani 1 1 d . .
C17 C 0.34984(13) 0.37620(14) 0.16503(6) 0.0452(3) Uani 1 1 d . .
H17 H 0.3786 0.2910 0.1803 0.054 Uiso 1 1 calc R U
C18 C 0.41869(13) 0.49619(15) 0.17930(7) 0.0481(3) Uani 1 1 d . .
H18 H 0.4928 0.4921 0.2043 0.058 Uiso 1 1 calc R U
C19 C 0.37637(12) 0.62157(13) 0.15617(6) 0.0400(3) Uani 1 1 d . .
C20 C 0.26886(12) 0.62961(13) 0.11773(6) 0.0397(3) Uani 1 1 d . .
H20 H 0.2429 0.7144 0.1011 0.048 Uiso 1 1 calc R U
C21 C 0.20026(12) 0.50828(13) 0.10438(5) 0.0360(3) Uani 1 1 d . .
H21 H 0.1270 0.5127 0.0789 0.043 Uiso 1 1 calc R U
C22 C 0.06694(12) 0.24742(12) 0.06561(5) 0.0358(3) Uani 1 1 d . .
C23 C -0.06146(13) 0.22360(14) 0.05395(6) 0.0416(3) Uani 1 1 d . .
C24 C -0.15764(12) 0.19035(14) 0.09333(6) 0.0426(3) Uani 1 1 d . .
C25 C -0.18518(17) 0.27986(18) 0.13683(8) 0.0606(4) Uani 1 1 d . .
H25 H -0.1441 0.3657 0.1411 0.073 Uiso 1 1 calc R U
C26 C -0.2734(2) 0.2424(2) 0.17402(10) 0.0794(6) Uani 1 1 d . .
H26 H -0.2913 0.3030 0.2031 0.095 Uiso 1 1 calc R U
C27 C -0.33465(18) 0.1157(3) 0.16806(9) 0.0791(6) Uani 1 1 d . .
H27 H -0.3943 0.0909 0.1929 0.095 Uiso 1 1 calc R U
C28 C -0.30766(17) 0.0262(2) 0.12547(9) 0.0702(5) Uani 1 1 d . .
H28 H -0.3486 -0.0598 0.1217 0.084 Uiso 1 1 calc R U
C29 C -0.22031(15) 0.06272(17) 0.08828(7) 0.0539(4) Uani 1 1 d . .
H29 H -0.2030 0.0012 0.0594 0.065 Uiso 1 1 calc R U
N1 N 0.23450(10) 0.12226(11) 0.12708(4) 0.0367(2) Uani 1 1 d . .
N2 N -0.08957(13) 0.22390(15) -0.00435(5) 0.0547(3) Uani 1 1 d . .
N3 N 0.01485(13) 0.24605(15) -0.02913(5) 0.0556(3) Uani 1 1 d . .
N4 N 0.11072(11) 0.26026(12) 0.01336(5) 0.0424(3) Uani 1 1 d . .
Cl1 Cl 0.46188(4) 0.77287(4) 0.17649(2) 0.06110(13) Uani 1 1 d . .

loop_
_atom_site_aniso_label
_atom_site_aniso_U_11
_atom_site_aniso_U_22
_atom_site_aniso_U_33
_atom_site_aniso_U_23
_atom_site_aniso_U_13
_atom_site_aniso_U_12
C1 0.0520(8) 0.0511(8) 0.0289(6) -0.0052(5) 0.0068(5) -0.0079(6)
C2 0.0750(11) 0.0651(10) 0.0355(7) 0.0029(7) 0.0111(7) -0.0121(8)
C3 0.0863(13) 0.0882(14) 0.0494(10) -0.0009(9) 0.0278(9) -0.0275(11)
C4 0.0625(11) 0.1097(16) 0.0615(12) -0.0091(11) 0.0262(9) -0.0174(11)
C5 0.0552(9) 0.0875(13) 0.0508(9) -0.0075(9) 0.0138(7) 0.0041(9)
C6 0.0540(8) 0.0536(8) 0.0328(7) -0.0088(6) 0.0100(6) -0.0007(6)
C7 0.0597(8) 0.0431(7) 0.0393(7) -0.0033(6) 0.0098(6) 0.0084(6)
C8 0.0568(8) 0.0325(6) 0.0428(7) 0.0019(5) 0.0028(6) -0.0014(5)
C9 0.0513(7) 0.0342(6) 0.0357(7) 0.0102(5) 0.0008(5) -0.0004(5)
C10 0.0538(8) 0.0602(9) 0.0396(8) 0.0095(6) -0.0001(6) -0.0087(7)
C11 0.0880(13) 0.0703(11) 0.0369(8) 0.0035(7) -0.0012(8) -0.0207(9)
C12 0.0943(14) 0.0740(12) 0.0392(8) 0.0081(8) 0.0175(9) 0.0060(10)
C13 0.0621(10) 0.1040(15) 0.0489(10) 0.0191(10) 0.0146(8) 0.0038(10)
C14 0.0537(9) 0.0752(11) 0.0431(8) 0.0131(7) -0.0002(7) -0.0112(8)
C15 0.0368(6) 0.0340(6) 0.0270(6) 0.0009(4) 0.0024(5) -0.0004(4)
C16 0.0357(6) 0.0351(6) 0.0272(6) -0.0011(5) 0.0038(5) 0.0000(5)
C17 0.0471(7) 0.0384(7) 0.0473(8) 0.0062(6) -0.0091(6) -0.0001(5)
C18 0.0405(7) 0.0474(8) 0.0534(8) 0.0013(6) -0.0103(6) -0.0036(6)
C19 0.0385(6) 0.0381(6) 0.0441(7) -0.0037(5) 0.0076(5) -0.0060(5)
C20 0.0444(7) 0.0335(6) 0.0415(7) 0.0019(5) 0.0049(5) 0.0029(5)
C21 0.0372(6) 0.0370(6) 0.0331(6) -0.0006(5) -0.0001(5) 0.0028(5)
C22 0.0428(7) 0.0335(6) 0.0306(6) 0.0014(5) 0.0007(5) -0.0027(5)
C23 0.0435(7) 0.0394(6) 0.0402(7) 0.0029(5) -0.0050(6) -0.0035(5)
C24 0.0371(6) 0.0433(7) 0.0460(8) 0.0030(6) -0.0034(6) -0.0002(5)
C25 0.0632(10) 0.0499(9) 0.0695(11) -0.0066(8) 0.0116(8) 0.0001(7)
C26 0.0761(13) 0.0892(15) 0.0768(13) -0.0091(11) 0.0276(11) 0.0129(11)
C27 0.0598(11) 0.1052(17) 0.0754(13) 0.0201(12) 0.0216(10) -0.0028(11)
C28 0.0590(10) 0.0753(12) 0.0760(12) 0.0145(10) 0.0047(9) -0.0207(9)
C29 0.0542(8) 0.0515(8) 0.0547(9) -0.0004(7) -0.0004(7) -0.0118(7)
N1 0.0449(6) 0.0331(5) 0.0323(5) 0.0006(4) 0.0044(4) 0.0030(4)
N2 0.0523(7) 0.0662(8) 0.0426(7) 0.0057(6) -0.0105(6) -0.0091(6)
N3 0.0606(8) 0.0702(9) 0.0333(6) 0.0050(6) -0.0091(6) -0.0094(6)
N4 0.0495(6) 0.0480(6) 0.0288(5) 0.0026(5) -0.0010(5) -0.0058(5)
Cl1 0.0541(2) 0.0456(2) 0.0821(3) -0.00564(18) -0.00089(19) -0.01449(16)

loop_
_atom_type_symbol
_atom_type_description
_atom_type_scat_dispersion_real
_atom_type_scat_dispersion_imag
_atom_type_scat_source
C C 0.0033 0.0016 'International Tables Vol C Tables 4.2.6.8 and 6.1.1.4'
H H 0.0000 0.0000 'International Tables Vol C Tables 4.2.6.8 and 6.1.1.4'
N N 0.0061 0.0033 'International Tables Vol C Tables 4.2.6.8 and 6.1.1.4'
Cl Cl 0.1484 0.1585 'International Tables Vol C Tables 4.2.6.8 and 6.1.1.4'

loop_
_geom_angle_atom_site_label_1
_geom_angle_atom_site_label_2
_geom_angle_atom_site_label_3
_geom_angle
C6 C1 C2 122.63(14)
C6 C1 N4 117.18(12)
C2 C1 N4 120.16(14)
C3 C2 C1 118.44(17)
C3 C2 H2 120.8
C1 C2 H2 120.8
C4 C3 C2 120.29(17)
C4 C3 H3 119.9
C2 C3 H3 119.9
C3 C4 C5 120.63(18)
C3 C4 H4 119.7
C5 C4 H4 119.7
C4 C5 C6 120.97(18)
C4 C5 H5 119.5
C6 C5 H5 119.5
C1 C6 C5 117.03(15)
C1 C6 C7 121.04(13)
C5 C6 C7 121.74(15)
N1 C7 C6 115.40(11)
N1 C7 H7A 108.4
C6 C7 H7A 108.4
N1 C7 H7B 108.4
C6 C7 H7B 108.4
H7A C7 H7B 107.5
N1 C8 C9 111.97(10)
N1 C8 H8A 109.2
C9 C8 H8A 109.2
N1 C8 H8B 109.2
C9 C8 H8B 109.2
H8A C8 H8B 107.9
C14 C9 C10 118.21(14)
C14 C9 C8 120.80(13)
C10 C9 C8 120.97(13)
C11 C10 C9 120.64(15)
C11 C10 H10 119.7
C9 C10 H10 119.7
C12 C11 C10 120.36(16)
C12 C11 H11 119.8
C10 C11 H11 119.8
C13 C12 C11 119.42(16)
C13 C12 H12 120.3
C11 C12 H12 120.3
C12 C13 C14 120.38(17)
C12 C13 H13 119.8
C14 C13 H13 119.8
C13 C14 C9 120.96(15)
C13 C14 H14 119.5
C9 C14 H14 119.5
N1 C15 C22 112.57(10)
N1 C15 C16 111.03(10)
C22 C15 C16 114.71(10)
N1 C15 H15 105.9
C22 C15 H15 105.9
C16 C15 H15 105.9
C21 C16 C17 118.17(11)
C21 C16 C15 122.37(10)
C17 C16 C15 119.19(11)
C18 C17 C16 121.03(12)
C18 C17 H17 119.5
C16 C17 H17 119.5
C19 C18 C17 119.25(12)
C19 C18 H18 120.4
C17 C18 H18 120.4
C18 C19 C20 121.40(12)
C18 C19 Cl1 118.57(10)
C20 C19 Cl1 120.03(10)
C19 C20 C21 118.49(12)
C19 C20 H20 120.8
C21 C20 H20 120.8
C16 C21 C20 121.59(11)
C16 C21 H21 119.2
C20 C21 H21 119.2
N4 C22 C23 104.53(11)
N4 C22 C15 121.58(11)
C23 C22 C15 133.70(12)
N2 C23 C22 108.10(13)
N2 C23 C24 122.15(12)
C22 C23 C24 129.55(12)
C25 C24 C29 118.37(15)
C25 C24 C23 122.39(13)
C29 C24 C23 119.20(13)
C26 C25 C24 120.44(17)
C26 C25 H25 119.8
C24 C25 H25 119.8
C27 C26 C25 120.18(19)
C27 C26 H26 119.9
C25 C26 H26 119.9
C28 C27 C26 119.89(18)
C28 C27 H27 120.1
C26 C27 H27 120.1
C27 C28 C29 120.29(18)
C27 C28 H28 119.9
C29 C28 H28 119.9
C28 C29 C24 120.83(17)
C28 C29 H29 119.6
C24 C29 H29 119.6
C8 N1 C15 111.91(10)
C8 N1 C7 109.20(10)
C15 N1 C7 113.71(10)
N3 N2 C23 109.53(12)
N2 N3 N4 106.72(11)
N3 N4 C22 111.13(11)
N3 N4 C1 123.05(11)
C22 N4 C1 125.37(11)

loop_
_geom_bond_atom_site_label_1
_geom_bond_atom_site_label_2
_geom_bond_distance
C1 C6 1.386(2)
C1 C2 1.387(2)
C1 N4 1.4239(18)
C2 C3 1.381(3)
C2 H2 0.9300
C3 C4 1.369(3)
C3 H3 0.9300
C4 C5 1.379(3)
C4 H4 0.9300
C5 C6 1.392(2)
C5 H5 0.9300
C6 C7 1.514(2)
C7 N1 1.4756(17)
C7 H7A 0.9700
C7 H7B 0.9700
C8 N1 1.4751(17)
C8 C9 1.506(2)
C8 H8A 0.9700
C8 H8B 0.9700
C9 C14 1.383(2)
C9 C10 1.385(2)
C10 C11 1.381(2)
C10 H10 0.9300
C11 C12 1.377(3)
C11 H11 0.9300
C12 C13 1.370(3)
C12 H12 0.9300
C13 C14 1.378(2)
C13 H13 0.9300
C14 H14 0.9300
C15 N1 1.4752(15)
C15 C22 1.5026(16)
C15 C16 1.5304(16)
C15 H15 0.9800
C16 C21 1.3839(17)
C16 C17 1.3916(17)
C17 C18 1.3827(19)
C17 H17 0.9300
C18 C19 1.3741(19)
C18 H18 0.9300
C19 C20 1.3793(18)
C19 Cl1 1.7480(13)
C20 C21 1.3882(17)
C20 H20 0.9300
C21 H21 0.9300
C22 N4 1.3574(17)
C22 C23 1.3731(18)
C23 N2 1.3710(18)
C23 C24 1.472(2)
C24 C25 1.385(2)
C24 C29 1.389(2)
C25 C26 1.383(3)
C25 H25 0.9300
C26 C27 1.375(3)
C26 H26 0.9300
C27 C28 1.368(3)
C27 H27 0.9300
C28 C29 1.375(2)
C28 H28 0.9300
C29 H29 0.9300
N2 N3 1.3114(19)
N3 N4 1.3548(16)

loop_
_geom_torsion_atom_site_label_1
_geom_torsion_atom_site_label_2
_geom_torsion_atom_site_label_3
_geom_torsion_atom_site_label_4
_geom_torsion
C6 C1 C2 C3 0.6(2)
N4 C1 C2 C3 178.70(14)
C1 C2 C3 C4 -0.9(3)
C2 C3 C4 C5 0.6(3)
C3 C4 C5 C6 0.0(3)
C2 C1 C6 C5 -0.1(2)
N4 C1 C6 C5 -178.21(13)
C2 C1 C6 C7 -175.23(13)
N4 C1 C6 C7 6.65(19)
C4 C5 C6 C1 -0.2(2)
C4 C5 C6 C7 174.87(16)
C1 C6 C7 N1 -74.01(17)
C5 C6 C7 N1 111.09(16)
N1 C8 C9 C14 127.55(14)
N1 C8 C9 C10 -50.46(17)
C14 C9 C10 C11 -1.8(2)
C8 C9 C10 C11 176.23(14)
C9 C10 C11 C12 0.8(3)
C10 C11 C12 C13 0.8(3)
C11 C12 C13 C14 -1.3(3)
C12 C13 C14 C9 0.2(3)
C10 C9 C14 C13 1.3(2)
C8 C9 C14 C13 -176.75(15)
N1 C15 C16 C21 156.04(11)
C22 C15 C16 C21 27.02(17)
N1 C15 C16 C17 -30.02(16)
C22 C15 C16 C17 -159.04(12)
C21 C16 C17 C18 2.3(2)
C15 C16 C17 C18 -171.91(13)
C16 C17 C18 C19 -0.6(2)
C17 C18 C19 C20 -2.0(2)
C17 C18 C19 Cl1 177.99(12)
C18 C19 C20 C21 2.6(2)
Cl1 C19 C20 C21 -177.34(10)
C17 C16 C21 C20 -1.61(19)
C15 C16 C21 C20 172.39(12)
C19 C20 C21 C16 -0.8(2)
N1 C15 C22 N4 -70.85(15)
C16 C15 C22 N4 57.40(16)
N1 C15 C22 C23 103.22(16)
C16 C15 C22 C23 -128.53(15)
N4 C22 C23 N2 -0.35(14)
C15 C22 C23 N2 -175.13(13)
N4 C22 C23 C24 174.58(13)
C15 C22 C23 C24 -0.2(2)
N2 C23 C24 C25 -124.84(16)
C22 C23 C24 C25 60.9(2)
N2 C23 C24 C29 57.49(19)
C22 C23 C24 C29 -116.81(16)
C29 C24 C25 C26 -0.2(2)
C23 C24 C25 C26 -177.90(16)
C24 C25 C26 C27 0.0(3)
C25 C26 C27 C28 0.4(3)
C26 C27 C28 C29 -0.5(3)
C27 C28 C29 C24 0.3(3)
C25 C24 C29 C28 0.1(2)
C23 C24 C29 C28 177.85(14)
C9 C8 N1 C15 -59.24(14)
C9 C8 N1 C7 173.96(11)
C22 C15 N1 C8 -84.95(13)
C16 C15 N1 C8 144.89(10)
C22 C15 N1 C7 39.38(14)
C16 C15 N1 C7 -90.78(12)
C6 C7 N1 C8 167.93(12)
C6 C7 N1 C15 42.15(16)
C22 C23 N2 N3 0.27(16)
C24 C23 N2 N3 -175.11(13)
C23 N2 N3 N4 -0.08(17)
N2 N3 N4 C22 -0.15(16)
N2 N3 N4 C1 172.53(13)
C23 C22 N4 N3 0.31(15)
C15 C22 N4 N3 175.88(11)
C23 C22 N4 C1 -172.16(12)
C15 C22 N4 C1 3.41(19)
C6 C1 N4 N3 -130.04(14)
C2 C1 N4 N3 51.79(19)
C6 C1 N4 C22 41.58(19)
C2 C1 N4 C22 -136.59(14)
